data_2242558
loop_
_publ_author_name
'Girisha, Marisiddaiah'
'Sagar, Belakavadi K.'
'Yathirajan, Hemmige S.'
'Rathore, Ravindranath S.'
'Glidewell, Christopher'

_publ_section_title
;
 The crystal structure of
 (<i>E</i>)-2-ethyl-<i>N</i>-(4-nitrobenzylidene)aniline:
 three-dimensional supramolecular assembly mediated by
 C---H&#x00B7;&#x00B7;&#x00B7;O hydrogen bonds and
 nitro&#x00B7;&#x00B7;&#x00B7;\p(arene) interactions
;
_journal_coeditor_code ZL2733
_journal_issue 8
_journal_name_full 'Acta Crystallographica Section E'
_journal_page_first 1071
_journal_page_last 1074
_journal_paper_doi 10.1107/S2056989018009544
_journal_volume 74
_journal_year 2018
_chemical_formula_iupac 'C15 H14 N2 O2'
_chemical_formula_moiety 'C15 H14 N2 O2'
_chemical_formula_sum 'C15 H14 N2 O2'
_chemical_formula_weight 254.28
_chemical_name_systematic
;
(<i>E</i>)-2-Ethyl-<i>N</i>-(4-nitrobenzylidene)aniline
;
_space_group_crystal_system orthorhombic
_space_group_IT_number 19
_space_group_name_Hall 'P 2ac 2ab'
_space_group_name_H-M_alt 'P 21 21 21'
_symmetry_space_group_name_Hall 'P 2ac 2ab'
_symmetry_space_group_name_H-M 'P 21 21 21'
_atom_sites_solution_hydrogens geom
_audit_creation_method SHELXL-2014
_cell_angle_alpha 90
_cell_angle_beta 90
_cell_angle_gamma 90
_cell_formula_units_Z 4
_cell_length_a 7.6419(7)
_cell_length_b 11.8889(13)
_cell_length_c 14.8082(16)
_cell_measurement_reflns_used 2535
_cell_measurement_temperature 296(2)
_cell_measurement_theta_max 25.765
_cell_measurement_theta_min 2.197
_cell_volume 1345.4(2)
_computing_cell_refinement
;
SAINT (Bruker, 2012)
;
_computing_data_collection
;
APEX2 (Bruker, 2012)
;
_computing_data_reduction
;
SAINT (Bruker, 2012)
;
_computing_molecular_graphics
;
PLATON (Spek, 2009)
;
_computing_publication_material
;
SHELXL2014 (Sheldrick, 2015) and PLATON (Spek, 2009)
;
_computing_structure_refinement
;
SHELXL2014 (Sheldrick, 2015)
;
_computing_structure_solution
;
SHELXS97 (Sheldrick, 2008)
;
_diffrn_ambient_temperature 296(2)
_diffrn_measured_fraction_theta_full 1.000
_diffrn_measured_fraction_theta_max 0.985
_diffrn_measurement_device_type 'Bruker APEXII CCD'
_diffrn_measurement_method '\f and \w scans'
_diffrn_radiation_monochromator graphite
_diffrn_radiation_type MoK\a
_diffrn_radiation_wavelength 0.71073
_diffrn_reflns_av_R_equivalents 0.0550
_diffrn_reflns_limit_h_max 9
_diffrn_reflns_limit_h_min -6
_diffrn_reflns_limit_k_max 14
_diffrn_reflns_limit_k_min -14
_diffrn_reflns_limit_l_max 17
_diffrn_reflns_limit_l_min -17
_diffrn_reflns_number 20309
_diffrn_reflns_theta_full 25.242
_diffrn_reflns_theta_max 25.765
_diffrn_reflns_theta_min 2.197
_diffrn_standards_decay_% 0
_diffrn_standards_interval_count 0
_diffrn_standards_interval_time 0
_diffrn_standards_number 0
_exptl_absorpt_coefficient_mu 0.085
_exptl_absorpt_correction_T_max 0.992
_exptl_absorpt_correction_T_min 0.841
_exptl_absorpt_correction_type multi-scan
_exptl_absorpt_process_details
;
(SADABS; Bruker, 2012)
;
_exptl_crystal_colour colourless
_exptl_crystal_density_diffrn 1.255
_exptl_crystal_description block
_exptl_crystal_F_000 536
_exptl_crystal_size_max 0.150
_exptl_crystal_size_mid 0.100
_exptl_crystal_size_min 0.100
_refine_diff_density_max 0.106
_refine_diff_density_min -0.106
_refine_ls_extinction_coef 0.009(3)
_refine_ls_extinction_expression Fc^*^=kFc[1+0.001xFc^2^\l^3^/sin(2\q)]^-1/4^
_refine_ls_extinction_method SHELXL
_refine_ls_goodness_of_fit_ref 1.040
_refine_ls_hydrogen_treatment constr
_refine_ls_matrix_type full
_refine_ls_number_parameters 209
_refine_ls_number_reflns 2535
_refine_ls_number_restraints 17
_refine_ls_restrained_S_all 1.038
_refine_ls_R_factor_all 0.1081
_refine_ls_R_factor_gt 0.0396
_refine_ls_shift/su_max 0.000
_refine_ls_shift/su_mean 0.000
_refine_ls_structure_factor_coef Fsqd
_refine_ls_weighting_details 'w=1/[\s^2^(Fo^2^)+(0.0486P)^2^+0.1129P] where P=(Fo^2^+2Fc^2^)/3'
_refine_ls_weighting_scheme calc
_refine_ls_wR_factor_gt 0.0870
_refine_ls_wR_factor_ref 0.1199
_reflns_number_gt 1401
_reflns_number_total 2535
_reflns_threshold_expression 'I > 2\s(I)'
_cod_data_source_file zl2733sup1.cif
_cod_data_source_block I
_cod_database_code 2242558
_shelx_space_group_comment
;
The symmetry employed for this shelxl refinement is uniquely defined
by the following loop, which should always be used as a source of
symmetry information in preference to the above space-group names.
They are only intended as comments.
;
_shelx_estimated_absorpt_t_min 0.987
_shelx_estimated_absorpt_t_max 0.992
_shelxl_version_number 2.014

loop_
_space_group_symop_operation_xyz
'x, y, z'
'-x+1/2, -y, z+1/2'
'-x, y+1/2, -z+1/2'
'x+1/2, -y+1/2, -z'

loop_
_atom_site_type_symbol
_atom_site_label
_atom_site_fract_x
_atom_site_fract_y
_atom_site_fract_z
_atom_site_U_iso_or_equiv
_atom_site_adp_type
_atom_site_calc_flag
_atom_site_occupancy
_atom_site_disorder_assembly
_atom_site_disorder_group
N N1 0.6122(4) 0.1423(2) 0.56000(17) 0.0657(8) Uani d 1 . .
C C17 0.6533(5) 0.2454(3) 0.5623(2) 0.0643(9) Uani d 1 . .
H H17 0.6916 0.2765 0.6164 0.077 Uiso calc 1 . .
C C11 0.6423(4) 0.3173(3) 0.4820(2) 0.0582(9) Uani d 1 . .
C C12 0.5825(5) 0.2760(3) 0.3999(2) 0.0651(10) Uani d 1 . .
H H12 0.5473 0.2014 0.3951 0.078 Uiso calc 1 . .
C C13 0.5754(5) 0.3451(3) 0.3261(2) 0.0689(10) Uani d 1 . .
H H13 0.5353 0.3177 0.2710 0.083 Uiso calc 1 . .
C C14 0.6277(5) 0.4549(3) 0.3339(2) 0.0659(9) Uani d 1 . .
C C15 0.6878(5) 0.4979(3) 0.4132(3) 0.0744(11) Uani d 1 . .
H H15 0.7234 0.5725 0.4171 0.089 Uiso calc 1 . .
C C16 0.6949(5) 0.4281(3) 0.4880(2) 0.0704(10) Uani d 1 . .
H H16 0.7355 0.4562 0.5427 0.084 Uiso calc 1 . .
N N14 0.6223(5) 0.5279(4) 0.2537(3) 0.0934(11) Uani d 1 . .
O O141 0.5892(5) 0.4855(3) 0.1810(2) 0.1275(13) Uani d 1 . .
O O142 0.6516(5) 0.6280(3) 0.2643(2) 0.1273(13) Uani d 1 . .
C C1A 0.6204(4) 0.0777(3) 0.6407(2) 0.0618(9) Uani d 0.515(19) A 1
C C2A 0.652(3) -0.0381(8) 0.6399(9) 0.060(3) Uani d 0.515(19) A 1
C C21A 0.739(2) -0.0913(13) 0.5561(11) 0.089(6) Uani d 0.515(19) A 1
H H21A 0.7893 -0.0320 0.5192 0.107 Uiso calc 0.515(19) A 1
H H21B 0.8340 -0.1398 0.5757 0.107 Uiso calc 0.515(19) A 1
C C22A 0.612(2) -0.1593(16) 0.4994(10) 0.121(6) Uani d 0.515(19) A 1
H H22A 0.5162 -0.1121 0.4810 0.181 Uiso calc 0.515(19) A 1
H H22B 0.5675 -0.2210 0.5344 0.181 Uiso calc 0.515(19) A 1
H H22C 0.6707 -0.1878 0.4469 0.181 Uiso calc 0.515(19) A 1
C C3A 0.664(6) -0.0915(16) 0.7237(12) 0.073(3) Uani d 0.515(19) A 1
H H3A 0.6967 -0.1668 0.7255 0.087 Uiso calc 0.515(19) A 1
C C4A 0.628(5) -0.0372(17) 0.8034(10) 0.072(4) Uani d 0.515(19) A 1
H H4A 0.6420 -0.0747 0.8580 0.087 Uiso calc 0.515(19) A 1
C C5A 0.573(8) 0.072(2) 0.8022(10) 0.075(3) Uani d 0.515(19) A 1
H H5A 0.5359 0.1075 0.8550 0.090 Uiso calc 0.515(19) A 1
C C6A 0.572(13) 0.130(3) 0.7204(13) 0.0739(19) Uani d 0.515(19) A 1
H H6A 0.5383 0.2049 0.7193 0.089 Uiso calc 0.515(19) A 1
C C1B 0.6204(4) 0.0777(3) 0.6407(2) 0.0618(9) Uani d 0.485(19) A 2
C C2B 0.693(3) -0.0285(9) 0.6285(9) 0.060(3) Uani d 0.485(19) A 2
C C21B 0.704(3) -0.0772(10) 0.5319(10) 0.079(6) Uani d 0.485(19) A 2
H H21C 0.6174 -0.0412 0.4936 0.095 Uiso calc 0.485(19) A 2
H H21D 0.8188 -0.0627 0.5065 0.095 Uiso calc 0.485(19) A 2
C C22B 0.671(4) -0.2034(12) 0.5351(15) 0.179(11) Uani d 0.485(19) A 2
H H22D 0.6559 -0.2315 0.4748 0.268 Uiso calc 0.485(19) A 2
H H22E 0.5664 -0.2180 0.5694 0.268 Uiso calc 0.485(19) A 2
H H22F 0.7682 -0.2403 0.5631 0.268 Uiso calc 0.485(19) A 2
C C3B 0.691(6) -0.1024(17) 0.7018(13) 0.073(3) Uani d 0.485(19) A 2
H H3B 0.7289 -0.1762 0.6937 0.087 Uiso calc 0.485(19) A 2
C C4B 0.635(5) -0.0684(17) 0.7854(11) 0.072(4) Uani d 0.485(19) A 2
H H4B 0.6331 -0.1195 0.8329 0.087 Uiso calc 0.485(19) A 2
C C5B 0.583(9) 0.040(2) 0.7992(11) 0.075(3) Uani d 0.485(19) A 2
H H5B 0.5538 0.0648 0.8569 0.090 Uiso calc 0.485(19) A 2
C C6B 0.574(14) 0.113(3) 0.7262(14) 0.0739(19) Uani d 0.485(19) A 2
H H6B 0.5364 0.1871 0.7349 0.089 Uiso calc 0.485(19) A 2

loop_
_atom_site_aniso_label
_atom_site_aniso_U_11
_atom_site_aniso_U_22
_atom_site_aniso_U_33
_atom_site_aniso_U_12
_atom_site_aniso_U_13
_atom_site_aniso_U_23
N1 0.0710(19) 0.0625(19) 0.0635(18) -0.0032(15) -0.0085(15) 0.0061(15)
C17 0.069(2) 0.065(2) 0.059(2) 0.000(2) -0.0101(19) -0.0022(19)
C11 0.059(2) 0.058(2) 0.057(2) 0.0020(17) -0.0041(17) -0.0012(17)
C12 0.073(2) 0.062(2) 0.061(2) -0.0010(17) -0.0050(19) -0.0024(18)
C13 0.072(2) 0.080(3) 0.054(2) 0.006(2) 0.0016(19) -0.0050(19)
C14 0.064(2) 0.072(2) 0.062(2) 0.0094(19) 0.0053(18) 0.0149(19)
C15 0.081(3) 0.059(2) 0.082(3) -0.001(2) 0.002(2) 0.004(2)
C16 0.082(3) 0.066(2) 0.063(2) 0.001(2) -0.0072(19) -0.0086(19)
N14 0.085(2) 0.109(3) 0.085(3) 0.009(2) 0.008(2) 0.033(3)
O141 0.148(3) 0.165(3) 0.069(2) -0.008(2) -0.001(2) 0.032(2)
O142 0.146(3) 0.101(2) 0.135(3) -0.002(2) 0.000(2) 0.053(2)
C1A 0.060(2) 0.065(2) 0.060(2) -0.0052(19) -0.0073(17) 0.0066(18)
C2A 0.049(10) 0.060(3) 0.070(4) -0.021(4) 0.019(4) 0.008(3)
C21A 0.120(11) 0.079(10) 0.067(9) -0.012(7) -0.018(7) 0.030(7)
C22A 0.131(11) 0.132(14) 0.100(9) -0.048(10) -0.002(7) -0.009(9)
C3A 0.086(12) 0.057(4) 0.075(7) 0.007(3) 0.026(10) 0.011(5)
C4A 0.105(4) 0.049(9) 0.064(5) 0.003(9) 0.002(7) -0.001(6)
C5A 0.102(7) 0.059(12) 0.064(3) 0.006(14) 0.003(2) 0.002(4)
C6A 0.086(3) 0.066(7) 0.070(3) 0.004(10) -0.004(6) 0.009(3)
C1B 0.060(2) 0.065(2) 0.060(2) -0.0052(19) -0.0073(17) 0.0066(18)
C2B 0.049(10) 0.060(3) 0.070(4) -0.021(4) 0.019(4) 0.008(3)
C21B 0.123(12) 0.050(6) 0.065(9) 0.004(7) -0.002(8) 0.001(7)
C22B 0.30(3) 0.085(10) 0.147(17) -0.007(13) 0.039(17) -0.044(10)
C3B 0.086(12) 0.057(4) 0.075(7) 0.007(3) 0.026(10) 0.011(5)
C4B 0.105(4) 0.049(9) 0.064(5) 0.003(9) 0.002(7) -0.001(6)
C5B 0.102(7) 0.059(12) 0.064(3) 0.006(14) 0.003(2) 0.002(4)
C6B 0.086(3) 0.066(7) 0.070(3) 0.004(10) -0.004(6) 0.009(3)

loop_
_atom_type_symbol
_atom_type_description
_atom_type_scat_dispersion_real
_atom_type_scat_dispersion_imag
_atom_type_scat_source
C C 0.0033 0.0016 'International Tables Vol C Tables 4.2.6.8 and 6.1.1.4'
H H 0.0000 0.0000 'International Tables Vol C Tables 4.2.6.8 and 6.1.1.4'
N N 0.0061 0.0033 'International Tables Vol C Tables 4.2.6.8 and 6.1.1.4'
O O 0.0106 0.0060 'International Tables Vol C Tables 4.2.6.8 and 6.1.1.4'

loop_
_geom_angle_atom_site_label_1
_geom_angle_atom_site_label_2
_geom_angle_atom_site_label_3
_geom_angle
C17 N1 C1A 119.3(3)
N1 C17 C11 121.9(3)
N1 C17 H17 119.1
C11 C17 H17 119.1
C16 C11 C12 119.3(3)
C16 C11 C17 119.1(3)
C12 C11 C17 121.6(3)
C13 C12 C11 120.0(3)
C13 C12 H12 120.0
C11 C12 H12 120.0
C12 C13 C14 119.5(3)
C12 C13 H13 120.2
C14 C13 H13 120.2
C15 C14 C13 121.9(3)
C15 C14 N14 118.9(4)
C13 C14 N14 119.1(4)
C14 C15 C16 118.6(3)
C14 C15 H15 120.7
C16 C15 H15 120.7
C11 C16 C15 120.6(3)
C11 C16 H16 119.7
C15 C16 H16 119.7
O141 N14 O142 123.8(4)
O141 N14 C14 118.4(4)
O142 N14 C14 117.8(4)
C6A C1A C2A 119.6(10)
C6A C1A N1 117.7(7)
C2A C1A N1 122.2(6)
C3A C2A C1A 116.8(9)
C3A C2A C21A 120.0(10)
C1A C2A C21A 118.9(9)
C22A C21A C2A 112.5(13)
C22A C21A H21A 109.1
C2A C21A H21A 109.1
C22A C21A H21B 109.1
C2A C21A H21B 109.1
H21A C21A H21B 107.8
C21A C22A H22A 109.5
C21A C22A H22B 109.5
H22A C22A H22B 109.5
C21A C22A H22C 109.5
H22A C22A H22C 109.5
H22B C22A H22C 109.5
C4A C3A C2A 122.5(9)
C4A C3A H3A 118.7
C2A C3A H3A 118.7
C5A C4A C3A 119.8(10)
C5A C4A H4A 120.1
C3A C4A H4A 120.1
C4A C5A C6A 118.6(9)
C4A C5A H5A 120.7
C6A C5A H5A 120.7
C1A C6A C5A 121.6(9)
C1A C6A H6A 119.2
C5A C6A H6A 119.2
C3B C2B C21B 118.9(11)
C22B C21B C2B 109.3(11)
C22B C21B H21C 109.8
C2B C21B H21C 109.8
C22B C21B H21D 109.8
C2B C21B H21D 109.8
H21C C21B H21D 108.3
C21B C22B H22D 109.5
C21B C22B H22E 109.5
H22D C22B H22E 109.5
C21B C22B H22F 109.5
H22D C22B H22F 109.5
H22E C22B H22F 109.5
C4B C3B C2B 121.3(10)
C4B C3B H3B 119.4
C2B C3B H3B 119.4
C5B C4B C3B 120.4(10)
C5B C4B H4B 119.8
C3B C4B H4B 119.8
C4B C5B C6B 119.3(10)
C4B C5B H5B 120.4
C6B C5B H5B 120.4
C5B C6B H6B 119.8

loop_
_geom_bond_atom_site_label_1
_geom_bond_atom_site_label_2
_geom_bond_distance
N1 C17 1.266(4)
N1 C1A 1.422(4)
C17 C11 1.466(4)
C17 H17 0.9300
C11 C16 1.381(5)
C11 C12 1.387(4)
C12 C13 1.369(4)
C12 H12 0.9300
C13 C14 1.369(5)
C13 H13 0.9300
C14 C15 1.361(5)
C14 N14 1.471(5)
C15 C16 1.385(5)
C15 H15 0.9300
C16 H16 0.9300
N14 O141 1.215(4)
N14 O142 1.220(4)
C1A C6A 1.383(8)
C1A C2A 1.398(8)
C2A C3A 1.397(9)
C2A C21A 1.545(11)
C21A C22A 1.520(13)
C21A H21A 0.9700
C21A H21B 0.9700
C22A H22A 0.9600
C22A H22B 0.9600
C22A H22C 0.9600
C3A C4A 1.372(10)
C3A H3A 0.9300
C4A C5A 1.370(9)
C4A H4A 0.9300
C5A C6A 1.390(8)
C5A H5A 0.9300
C6A H6A 0.9300
C2B C3B 1.397(9)
C2B C21B 1.547(11)
C21B C22B 1.523(13)
C21B H21C 0.9700
C21B H21D 0.9700
C22B H22D 0.9600
C22B H22E 0.9600
C22B H22F 0.9600
C3B C4B 1.370(10)
C3B H3B 0.9300
C4B C5B 1.368(9)
C4B H4B 0.9300
C5B C6B 1.391(9)
C5B H5B 0.9300
C6B H6B 0.9300

loop_
_geom_hbond_atom_site_label_D
_geom_hbond_atom_site_label_H
_geom_hbond_atom_site_label_A
_geom_hbond_site_symmetry_A
_geom_hbond_distance_DH
_geom_hbond_distance_HA
_geom_hbond_distance_DA
_geom_hbond_angle_DHA
_geom_hbond_publ_flag
C16 H16 O141 2_665 0.93 2.54 3.456(5) 167 y

loop_
_geom_torsion_atom_site_label_1
_geom_torsion_atom_site_label_2
_geom_torsion_atom_site_label_3
_geom_torsion_atom_site_label_4
_geom_torsion
C1A N1 C17 C11 -178.1(3)
N1 C17 C11 C16 -177.7(3)
N1 C17 C11 C12 1.4(5)
C16 C11 C12 C13 -0.3(5)
C17 C11 C12 C13 -179.4(3)
C11 C12 C13 C14 0.0(5)
C12 C13 C14 C15 0.3(5)
C12 C13 C14 N14 179.0(3)
C13 C14 C15 C16 -0.4(5)
N14 C14 C15 C16 -179.1(3)
C12 C11 C16 C15 0.2(5)
C17 C11 C16 C15 179.4(3)
C14 C15 C16 C11 0.1(5)
C15 C14 N14 O141 171.1(4)
C13 C14 N14 O141 -7.7(5)
C15 C14 N14 O142 -8.9(5)
C13 C14 N14 O142 172.3(4)
C17 N1 C1A C6A 37(5)
C17 N1 C1A C2A -151.9(12)
C6A C1A C2A C3A -12(6)
N1 C1A C2A C3A 178(2)
C6A C1A C2A C21A -168(5)
N1 C1A C2A C21A 21(2)
C3A C2A C21A C22A 97(3)
C1A C2A C21A C22A -107(2)
C1A C2A C3A C4A 7(5)
C21A C2A C3A C4A 163(3)
C2A C3A C4A C5A 3(7)
C3A C4A C5A C6A -7(9)
C2A C1A C6A C5A 7(11)
N1 C1A C6A C5A 179(6)
C4A C5A C6A C1A 2(12)
C3B C2B C21B C22B 12(4)
C21B C2B C3B C4B -162(4)
C2B C3B C4B C5B -1(7)
C3B C4B C5B C6B 5(10)

_cod_database_fobs_code 2242558
